data_2108711
loop_
_publ_author_name
'Olejniczak, Anna'
'Katrusiak, Anna'
'Podsiad\/lo, Marcin'
'Katrusiak, Andrzej'

_publ_section_title
;
 Crystal design by CH&#x00B7;&#x00B7;&#x00B7;N and
 N&#x00B7;&#x00B7;&#x00B7;N interactions: high-pressure structures of
 high-nitrogen-content azido-triazolopyridazines compounds
;
_journal_coeditor_code DK5103SUP1
_journal_issue 6
_journal_name_full 'Acta Crystallographica Section B'
_journal_page_first
;
;
_journal_paper_doi 10.1107/S2052520620014493
_journal_volume 76
_journal_year 2020
_chemical_formula_moiety 'C5 H3 N7'
_chemical_formula_sum 'C5 H3 N7'
_chemical_formula_weight 161.14
_chemical_name_systematic 6-azido-1,2,4-triazolo[4,3-b]pyridazine
_space_group_crystal_system monoclinic
_space_group_IT_number 14
_space_group_name_Hall '-P 2ybc'
_space_group_name_H-M_alt 'P 1 21/c 1'
_atom_sites_solution_hydrogens geom
_atom_sites_solution_primary direct
_audit_creation_date 2018-10-29
_audit_creation_method
;
Olex2 1.2
(compiled 2018.05.29 svn.r3508 for OlexSys, GUI svn.r5506)
;
_cell_angle_alpha 90
_cell_angle_beta 94.13(16)
_cell_angle_gamma 90
_cell_formula_units_Z 8
_cell_length_a 7.840(12)
_cell_length_b 18.094(2)
_cell_length_c 8.820(11)
_cell_measurement_pressure 1110000
_cell_measurement_reflns_used 786
_cell_measurement_temperature 296(2)
_cell_measurement_theta_max 20.6430
_cell_measurement_theta_min 4.0970
_cell_volume 1248(2)
_computing_cell_refinement
;
CrysAlisPro, Agilent Technologies,
Version 1.171.37.31 (release 14-01-2014 CrysAlis171 .NET)
(compiled Jan 14 2014,18:38:05)
;
_computing_data_collection
;
CrysAlisPro, Agilent Technologies,
Version 1.171.37.31 (release 14-01-2014 CrysAlis171 .NET)
(compiled Jan 14 2014,18:38:05)
;
_computing_data_reduction
;
CrysAlisPro, Agilent Technologies,
Version 1.171.37.31 (release 14-01-2014 CrysAlis171 .NET)
(compiled Jan 14 2014,18:38:05)
;
_computing_molecular_graphics 'Olex2 (Dolomanov et al., 2009)'
_computing_publication_material 'Olex2 (Dolomanov et al., 2009)'
_computing_structure_refinement 'ShelXL (Sheldrick, 2015)'
_computing_structure_solution 'ShelXT (Sheldrick, 2015)'
_diffrn_ambient_environment 'diamond-anvil cell'
_diffrn_ambient_pressure 1110000
_diffrn_ambient_temperature 296(2)
_diffrn_detector 'CCD plate'
_diffrn_detector_area_resol_mean 16.2413
_diffrn_detector_type Eos
_diffrn_measured_fraction_theta_full 0.182
_diffrn_measured_fraction_theta_max 0.162
_diffrn_measurement_details
;
#__ type_ start__ end____ width___ exp.time_
  1 phi    -35.00   19.75   0.7500   38.0000
omega____ theta____ kappa____ phi______ frames
   0.0000  -30.0000    0.0000     -     73

#__ type_ start__ end____ width___ exp.time_
  2 phi    140.00  200.00   0.7500   38.0000
omega____ theta____ kappa____ phi______ frames
   0.0000  -30.0000    0.0000     -     80

#__ type_ start__ end____ width___ exp.time_
  3 phi    160.00  217.00   0.7500   38.0000
omega____ theta____ kappa____ phi______ frames
   0.0000   30.0000    0.0000     -     76

#__ type_ start__ end____ width___ exp.time_
  4 phi    -20.00   34.75   0.7500   38.0000
omega____ theta____ kappa____ phi______ frames
   0.0000   30.0000    0.0000     -     73

#__ type_ start__ end____ width___ exp.time_
  5 omega  -24.00   24.00   0.7500   38.0000
omega____ theta____ kappa____ phi______ frames
    -       30.0000   39.4600  -12.9000 64

#__ type_ start__ end____ width___ exp.time_
  6 omega  -24.00   24.00   0.7500   38.0000
omega____ theta____ kappa____ phi______ frames
    -       30.0000   39.4600  167.1000 64

#__ type_ start__ end____ width___ exp.time_
  7 omega  -50.00   10.00   0.7500   38.0000
omega____ theta____ kappa____ phi______ frames
    -      -30.0000   39.4600  167.1000 80

#__ type_ start__ end____ width___ exp.time_
  8 omega  -50.00   10.00   0.7500   38.0000
omega____ theta____ kappa____ phi______ frames
    -      -30.0000   39.4600  -12.9000 80

#__ type_ start__ end____ width___ exp.time_
  9 omega  -64.00   -8.50   0.7500   38.0000
omega____ theta____ kappa____ phi______ frames
    -      -30.0000   81.4000  -28.9000 74

#__ type_ start__ end____ width___ exp.time_
 10 omega  -64.00   -8.50   0.7500   38.0000
omega____ theta____ kappa____ phi______ frames
    -      -30.0000   81.4000  151.1000 74

#__ type_ start__ end____ width___ exp.time_
 11 omega  -19.00    8.00   0.7500   38.0000
omega____ theta____ kappa____ phi______ frames
    -       30.0000   81.4000  151.1000 36

#__ type_ start__ end____ width___ exp.time_
 12 omega  -19.00    8.00   0.7500   38.0000
omega____ theta____ kappa____ phi______ frames
    -       30.0000   81.4000  -28.9000 36

#__ type_ start__ end____ width___ exp.time_
 13 omega  -43.00  -21.25   0.7500   38.0000
omega____ theta____ kappa____ phi______ frames
    -       30.0000  134.6000  -56.9000 29

#__ type_ start__ end____ width___ exp.time_
 14 omega  -43.00  -21.25   0.7500   38.0000
omega____ theta____ kappa____ phi______ frames
    -       30.0000  134.6000  123.1000 29

#__ type_ start__ end____ width___ exp.time_
 15 omega  -90.00  -36.00   0.7500   38.0000
omega____ theta____ kappa____ phi______ frames
    -      -30.0000  134.6000  123.1000 72

#__ type_ start__ end____ width___ exp.time_
 16 omega  -90.00  -36.00   0.7500   38.0000
omega____ theta____ kappa____ phi______ frames
    -      -30.0000  134.6000  -56.9000 72
;
_diffrn_measurement_device 'four-circle diffractometer'
_diffrn_measurement_device_type 'KM-4 CCD'
_diffrn_measurement_method
;
HP omega scans - for more details see:
A. Budzianowski, A. Katrusiak in High-Pressure Crystallography
(Eds.: A. Katrusiak, P. F. McMillan),
Dordrecht: Kluwer Acad. Publ., 2004 pp.157-168
;
_diffrn_orient_matrix_UB_11 -0.0649393000
_diffrn_orient_matrix_UB_12 0.0004709000
_diffrn_orient_matrix_UB_13 0.0520003000
_diffrn_orient_matrix_UB_21 -0.0314950000
_diffrn_orient_matrix_UB_22 0.0338366000
_diffrn_orient_matrix_UB_23 -0.0314030000
_diffrn_orient_matrix_UB_31 -0.0550700000
_diffrn_orient_matrix_UB_32 -0.0197951000
_diffrn_orient_matrix_UB_33 -0.0528887000
_diffrn_radiation_monochromator graphite
_diffrn_radiation_probe x-ray
_diffrn_radiation_type MoK\a
_diffrn_radiation_wavelength 0.71073
_diffrn_reflns_av_R_equivalents 0.1390
_diffrn_reflns_av_unetI/netI 0.0652
_diffrn_reflns_Laue_measured_fraction_full 0.182
_diffrn_reflns_Laue_measured_fraction_max 0.162
_diffrn_reflns_limit_h_max 6
_diffrn_reflns_limit_h_min -6
_diffrn_reflns_limit_k_max 22
_diffrn_reflns_limit_k_min -22
_diffrn_reflns_limit_l_max 7
_diffrn_reflns_limit_l_min -8
_diffrn_reflns_number 4613
_diffrn_reflns_point_group_measured_fraction_full 0.182
_diffrn_reflns_point_group_measured_fraction_max 0.162
_diffrn_reflns_theta_full 25.242
_diffrn_reflns_theta_max 26.857
_diffrn_reflns_theta_min 4.096
_diffrn_source 'Enhance (Mo) X-ray Source'
_exptl_absorpt_coefficient_mu 0.126
_exptl_absorpt_correction_T_max 1.00000
_exptl_absorpt_correction_T_min 0.71443
_exptl_absorpt_correction_type multi-scan
_exptl_absorpt_process_details
;
CrysAlisPro, Agilent Technologies,
Version 1.171.37.31 (release 14-01-2014 CrysAlis171 .NET)
(compiled Jan 14 2014,18:38:05)
Empirical absorption correction using spherical harmonics,
 implemented in SCALE3 ABSPACK scaling algorithm.
;
_exptl_crystal_colour colorless
_exptl_crystal_density_diffrn 1.715
_exptl_crystal_description plate
_exptl_crystal_F_000 656
_exptl_crystal_size_max 0.35
_exptl_crystal_size_mid 0.27
_exptl_crystal_size_min 0.16
_refine_diff_density_max 0.136
_refine_diff_density_min -0.157
_refine_diff_density_rms 0.043
_refine_ls_extinction_method none
_refine_ls_goodness_of_fit_ref 1.100
_refine_ls_hydrogen_treatment constr
_refine_ls_matrix_type full
_refine_ls_number_parameters 97
_refine_ls_number_reflns 433
_refine_ls_number_restraints 0
_refine_ls_restrained_S_all 1.100
_refine_ls_R_factor_all 0.1196
_refine_ls_R_factor_gt 0.0793
_refine_ls_shift/su_max 0.000
_refine_ls_shift/su_mean 0.000
_refine_ls_structure_factor_coef Fsqd
_refine_ls_weighting_details 'w=1/[\s^2^(Fo^2^)+(0.1638P)^2^] where P=(Fo^2^+2Fc^2^)/3'
_refine_ls_weighting_scheme calc
_refine_ls_wR_factor_gt 0.2074
_refine_ls_wR_factor_ref 0.2387
_reflns_Friedel_coverage 0.000
_reflns_number_gt 269
_reflns_number_total 433
_reflns_threshold_expression 'I > 2\s(I)'
_cod_data_source_file dk5103sup1.cif
_cod_data_source_block C5H3N7at1.11GPa
_cod_database_code 2108711
_shelx_shelxl_version_number 2014/7
_shelx_space_group_comment
;
The symmetry employed for this shelxl refinement is uniquely defined
by the following loop, which should always be used as a source of
symmetry information in preference to the above space-group names.
They are only intended as comments.
;
_reflns_odcompleteness_completeness 16.30
_reflns_odcompleteness_iscentric 1
_reflns_odcompleteness_theta 26.80
_olex2_refinement_description
;
1. Fixed Uiso
 At 1.2 times of:
  All C(H) groups
2.a Aromatic/amide H refined with riding coordinates:
 C27(H27), C28(H28), C23(H23), C7(H7), C8(H8), C3(H3)
;
_olex2_submission_special_instructions 'No special instructions were received'

loop_
_space_group_symop_operation_xyz
'x, y, z'
'-x, y+1/2, -z+1/2'
'-x, -y, -z'
'x, -y-1/2, z-1/2'

loop_
_atom_site_label
_atom_site_type_symbol
_atom_site_fract_x
_atom_site_fract_y
_atom_site_fract_z
_atom_site_U_iso_or_equiv
_atom_site_adp_type
_atom_site_occupancy
_atom_site_site_symmetry_order
_atom_site_calc_flag
_atom_site_refinement_flags_posn
_atom_site_refinement_flags_adp
_atom_site_refinement_flags_occupancy
_atom_site_disorder_assembly
_atom_site_disorder_group
N24 N 0.657(3) 0.5019(4) 0.398(3) 0.035(2) Uiso 1 1 d . . . . .
N25 N 0.563(3) 0.5581(3) 0.328(3) 0.034(2) Uiso 1 1 d . . . . .
C26 C 0.451(4) 0.5358(5) 0.223(3) 0.040(3) Uiso 1 1 d . . . . .
C27 C 0.439(3) 0.4604(5) 0.169(3) 0.046(3) Uiso 1 1 d . . . . .
H27 H 0.3698 0.4494 0.0817 0.055 Uiso 1 1 calc R . . . .
C28 C 0.524(4) 0.4072(5) 0.243(3) 0.044(3) Uiso 1 1 d . . . . .
H28 H 0.5133 0.3582 0.2117 0.053 Uiso 1 1 calc R . . . .
C29 C 0.635(6) 0.4277(4) 0.372(5) 0.039(3) Uiso 1 1 d . . . . .
N21 N 0.751(3) 0.3902(4) 0.455(2) 0.048(3) Uiso 1 1 d . . . . .
N22 N 0.843(3) 0.4399(4) 0.543(3) 0.049(3) Uiso 1 1 d . . . . .
C23 C 0.785(4) 0.5064(5) 0.509(3) 0.039(3) Uiso 1 1 d . . . . .
H23 H 0.8260 0.5500 0.5539 0.047 Uiso 1 1 calc R . . . .
N210 N 0.349(3) 0.5859(4) 0.141(2) 0.044(2) Uiso 1 1 d . . . . .
N211 N 0.367(3) 0.6512(4) 0.182(3) 0.048(3) Uiso 1 1 d . . . . .
N212 N 0.369(4) 0.7114(5) 0.206(3) 0.059(3) Uiso 1 1 d . . . . .
N4 N 0.785(3) 0.7216(3) 0.636(3) 0.037(2) Uiso 1 1 d . . . . .
N5 N 0.880(3) 0.6670(3) 0.711(2) 0.036(2) Uiso 1 1 d . . . . .
C6 C 0.990(4) 0.6921(5) 0.812(3) 0.041(3) Uiso 1 1 d . . . . .
C7 C 1.026(4) 0.7687(4) 0.848(3) 0.051(3) Uiso 1 1 d . . . . .
H7 H 1.1102 0.7816 0.9238 0.062 Uiso 1 1 calc R . . . .
C8 C 0.935(4) 0.8208(5) 0.769(3) 0.048(3) Uiso 1 1 d . . . . .
H8 H 0.9559 0.8708 0.7867 0.058 Uiso 1 1 calc R . . . .
C9 C 0.806(3) 0.7976(4) 0.659(3) 0.035(3) Uiso 1 1 d . . . . .
N1 N 0.708(3) 0.8321(4) 0.555(3) 0.047(3) Uiso 1 1 d . . . . .
N2 N 0.613(4) 0.7797(4) 0.473(3) 0.045(3) Uiso 1 1 d . . . . .
C3 C 0.667(4) 0.7149(4) 0.522(3) 0.039(3) Uiso 1 1 d . . . . .
H3 H 0.6268 0.6701 0.4815 0.046 Uiso 1 1 calc R . . . .
N10 N 1.088(3) 0.6429(4) 0.905(3) 0.045(2) Uiso 1 1 d . . . . .
N11 N 1.073(5) 0.5759(4) 0.864(4) 0.048(3) Uiso 1 1 d . . . . .
N12 N 1.065(4) 0.5144(5) 0.849(3) 0.057(3) Uiso 1 1 d . . . . .

loop_
_atom_type_symbol
_atom_type_description
_atom_type_scat_dispersion_real
_atom_type_scat_dispersion_imag
_atom_type_scat_source
C C 0.0033 0.0016 'International Tables Vol C Tables 4.2.6.8 and 6.1.1.4'
H H 0.0000 0.0000 'International Tables Vol C Tables 4.2.6.8 and 6.1.1.4'
N N 0.0061 0.0033 'International Tables Vol C Tables 4.2.6.8 and 6.1.1.4'

loop_
_geom_angle_atom_site_label_1
_geom_angle_atom_site_label_2
_geom_angle_atom_site_label_3
_geom_angle
_geom_angle_site_symmetry_1
_geom_angle_site_symmetry_3
_geom_angle_publ_flag
C29 N24 N25 126.0(7) . . ?
C23 N24 N25 128.8(7) . . ?
C23 N24 C29 105.2(6) . . ?
C26 N25 N24 114.0(7) . . ?
N25 C26 C27 123.7(10) . . ?
N25 C26 N210 120.6(8) . . ?
N210 C26 C27 115.2(8) . . ?
C28 C27 C26 120.6(10) . . ?
C27 C28 C29 117.4(9) . . ?
N24 C29 C28 116.9(8) . . ?
N21 C29 N24 109.7(8) . . ?
N21 C29 C28 131.5(16) . . ?
C29 N21 N22 107.0(7) . . ?
C23 N22 N21 108.4(7) . . ?
N22 C23 N24 109.6(7) . . ?
N211 N210 C26 114.9(8) . . ?
N212 N211 N210 171.6(9) . . ?
N5 N4 C9 125.5(7) . . ?
C3 N4 N5 128.6(7) . . ?
C3 N4 C9 105.7(6) . . ?
C6 N5 N4 113.2(7) . . ?
N5 C6 C7 127.3(8) . . ?
N5 C6 N10 119.7(7) . . ?
N10 C6 C7 112.9(7) . . ?
C8 C7 C6 117.8(9) . . ?
C7 C8 C9 118.3(8) . . ?
N4 C9 C8 117.7(7) . . ?
N1 C9 N4 107.8(7) . . ?
N1 C9 C8 133.9(9) . . ?
C9 N1 N2 108.0(7) . . ?
C3 N2 N1 107.2(7) . . ?
N2 C3 N4 111.0(7) . . ?
N11 N10 C6 113.9(8) . . ?
N12 N11 N10 170(3) . . ?

loop_
_geom_bond_atom_site_label_1
_geom_bond_atom_site_label_2
_geom_bond_distance
_geom_bond_site_symmetry_2
_geom_bond_publ_flag
N24 N25 1.379(9) . ?
N24 C29 1.371(11) . ?
N24 C23 1.348(10) . ?
N25 C26 1.295(10) . ?
C26 C27 1.446(17) . ?
C26 N210 1.377(12) . ?
C27 C28 1.318(11) . ?
C28 C29 1.432(13) . ?
C29 N21 1.313(13) . ?
N21 N22 1.361(10) . ?
N22 C23 1.313(13) . ?
N210 N211 1.242(11) . ?
N211 N212 1.110(10) . ?
N4 N5 1.376(9) . ?
N4 C9 1.399(10) . ?
N4 C3 1.328(12) . ?
N5 C6 1.281(11) . ?
C6 C7 1.446(13) . ?
C6 N10 1.401(11) . ?
C7 C8 1.350(12) . ?
C8 C9 1.410(11) . ?
C9 N1 1.315(11) . ?
N1 N2 1.379(11) . ?
N2 C3 1.308(10) . ?
N10 N11 1.268(13) . ?
N11 N12 1.122(10) . ?

_cod_database_fobs_code 2108711
